data_2009789
loop_
_publ_author_name
'Li, Yiwei'
'Ferguson, George'
'Glidewell, Christopher'
'Zakaria, Choudhury M.'

_publ_section_title
;
 Hydrogen bonding in ferrocene derivatives: structures of
 1-ferrocenyl-2,2-dimethylpropan-1-ol and
 2,2'-(1,1'-ferrocenediyl)di(propan-2-ol)
;
_journal_issue 6
_journal_name_full 'Acta Crystallographica Section C'
_journal_page_first 857
_journal_page_last 861
_journal_paper_doi 10.1107/S0108270193013654
_journal_volume 50
_journal_year 1994
_chemical_formula_moiety 'C16 H22 Fe O2 '
_chemical_formula_structural Fe[C5H4-CMe2-OH]2
_chemical_formula_sum 'C16 H22 Fe O2'
_chemical_formula_weight 302.19
_chemical_name_common 2,2'-(Ferrocene-1,1'-diyl)di(propan-2-ol)
_chemical_name_systematic
;
2,2'-(Ferrocene-1,1'-diyl)di(propan-2-ol)   #  Fe[C~5~H~4~-CMe~2~-OH]2
;
_space_group_IT_number 14
_symmetry_cell_setting monoclinic
_symmetry_space_group_name_Hall '-P 2yn'
_symmetry_space_group_name_H-M 'P 1 21/n 1'
_cell_angle_alpha 90.0
_cell_angle_beta 97.609(4)
_cell_angle_gamma 90.0
_cell_formula_units_Z 4
_cell_length_a 7.1486(4)
_cell_length_b 12.4464(8)
_cell_length_c 16.4802(9)
_cell_measurement_reflns_used 25
_cell_measurement_temperature 293
_cell_measurement_theta_max 25.0
_cell_measurement_theta_min 20.0
_cell_volume 1453.40(15)
_computing_data_reduction 'NRCVAX DATRD2'
_computing_molecular_graphics NRCVAX
_computing_publication_material 'NRCVAX TABLES'
_computing_structure_refinement 'NRCVAX LSTSQ'
_computing_structure_solution 'NRCVAX SOLVER'
_diffrn_ambient_temperature 293
_diffrn_measurement_device 'Nonius CAD-4    '
_diffrn_measurement_method '\q/2\q scan b/P/b '
_diffrn_radiation_monochromator graphite
_diffrn_radiation_source 'xray tube'
_diffrn_radiation_type MoK\a
_diffrn_radiation_wavelength 0.710069
_diffrn_reflns_av_R_equivalents 0.026
_diffrn_reflns_limit_h_max 9
_diffrn_reflns_limit_h_min -10
_diffrn_reflns_limit_k_max 17
_diffrn_reflns_limit_k_min 0
_diffrn_reflns_limit_l_max 23
_diffrn_reflns_limit_l_min 0
_diffrn_reflns_number 4510
_diffrn_reflns_theta_max 29.9
_diffrn_reflns_theta_min 0.0
_diffrn_standards_decay_% 1.7
_diffrn_standards_interval_time 60
_diffrn_standards_number 3
_exptl_absorpt_coefficient_mu 1.04
_exptl_absorpt_correction_T_max 0.9893
_exptl_absorpt_correction_T_min 0.9605
_exptl_absorpt_correction_type empirical
_exptl_crystal_colour block
_exptl_crystal_density_diffrn 1.381
_exptl_crystal_description 'pale yellow'
_exptl_crystal_F_000 640
_exptl_crystal_size_max 0.61
_exptl_crystal_size_mid 0.55
_exptl_crystal_size_min 0.43
_refine_diff_density_max 0.29
_refine_diff_density_min -0.33
_refine_ls_goodness_of_fit_obs 1.64
_refine_ls_matrix_type full
_refine_ls_number_parameters 180
_refine_ls_number_reflns 3600
_refine_ls_R_factor_all 0.031
_refine_ls_R_factor_obs 0.026
_refine_ls_shift/esd_max 0.006
_refine_ls_structure_factor_coef F
_refine_ls_weighting_details 'w = 1/[\s^2^(F) + 0.0005F^2^]'
_refine_ls_weighting_scheme calc
_refine_ls_wR_factor_all 0.045
_refine_ls_wR_factor_obs 0.044
_reflns_number_observed 3600
_reflns_number_total 4215
_reflns_observed_criterion Inet>3.0\s(Inet)
_cod_data_source_file li1086.cif
_cod_data_source_block 9329cg
_cod_depositor_comments
;
 Marking atoms 'Cp1' and 'Cp2' as dummy atoms.

 Antanas Vaitkus,
 2017-01-12

The following automatic conversions were performed:
'_symmetry_cell_setting' value 'Monoclinic' changed to 'monoclinic'
according to '/home/saulius/struct/CIF-dictionaries/cif_core.dic'
dictionary named 'cif_core.dic' version 2.4.1 from 2010-06-29.

Automatic conversion script
Id: cif_fix_enum 1527 2010-12-29 10:47:43Z saulius 

The following automatic conversions were performed:

'_symmetry_cell_setting' value 'Monoclinic' changed to 'monoclinic'
according to /home/saulius/struct/CIF-dictionaries/cif_core.dic
dictionary named 'cif_core.dic' version 2.4.1 from 2010-06-29.

Automatic conversion script
Id: cif_fix_values 1715 2011-07-08 13:25:40Z adriana 

The following automatic conversions were performed:

'_refine_ls_weighting_scheme' value '1/[\s^2^(F) + 0.0005F^2^]' was
changed to 'calc'. New tag '_refine_ls_weighting_details' was
created. The value of the new tag was set to 'w = 1/[\s^2^(F) +
0.0005F^2^]'.

Automatic conversion script
Id: cif_fix_values 3143 2015-03-26 13:38:13Z robertas 
;
_cod_original_sg_symbol_H-M 'P 21/n'
_cod_original_formula_sum 'C16 H22 Fe O2 '
_cod_database_code 2009789

loop_
_symmetry_equiv_pos_as_xyz
x,y,z
-x,-y,-z
1/2-x,1/2+y,1/2-z
1/2+x,1/2-y,1/2+z

loop_
_atom_site_aniso_label
_atom_site_aniso_U_11
_atom_site_aniso_U_22
_atom_site_aniso_U_33
_atom_site_aniso_U_12
_atom_site_aniso_U_13
_atom_site_aniso_U_23
_atom_site_aniso_type_symbol
Fe1 0.02600(10) 0.02780(10) 0.02740(10) -0.00410(10) -0.00220(10) 0.00370(10) Fe
O1 0.0460(6) 0.0345(5) 0.0440(5) -0.0156(9) 0.0233(9) -0.0131(7) O
O2 0.0732(8) 0.0348(5) 0.0366(5) -0.0263(9) 0.0277(10) -0.0062(8) O
C11 0.0306(6) 0.0327(5) 0.0270(5) 0.0019(9) -0.0048(8) 0.0037(8) C
C12 0.0442(7) 0.0323(6) 0.0306(6) -0.0007(10) -0.0066(10) -0.0052(9) C
C13 0.0455(8) 0.0351(6) 0.0420(7) -0.0207(11) -0.0192(11) 0.0043(10) C
C14 0.0286(6) 0.0474(8) 0.0467(7) -0.0166(10) -0.0085(10) 0.0184(11) C
C15 0.0278(6) 0.0365(6) 0.0389(6) 0.0046(9) -0.0028(9) 0.0118(10) C
C16 0.0361(6) 0.0323(6) 0.0276(5) 0.0012(9) 0.0062(9) 0.0016(8) C
C17 0.0592(9) 0.0536(8) 0.0330(6) -0.0103(14) -0.0039(12) 0.0217(12) C
C18 0.0397(8) 0.0500(8) 0.0497(8) 0.0050(12) 0.0307(12) 0.0054(12) C
C21 0.0354(6) 0.0346(6) 0.0278(5) -0.0152(9) 0.0052(9) -0.0005(8) C
C22 0.0296(6) 0.0430(7) 0.0319(6) -0.0131(10) -0.0030(9) -0.0023(10) C
C23 0.0338(7) 0.0437(7) 0.0382(6) 0.0089(11) -0.0116(10) 0.0045(10) C
C24 0.0474(8) 0.0343(6) 0.0356(6) 0.0008(11) -0.0066(11) 0.0140(10) C
C25 0.0418(7) 0.0381(6) 0.0317(6) -0.0148(10) 0.0112(10) 0.0073(9) C
C26 0.0543(8) 0.0330(6) 0.0333(6) -0.0145(11) 0.0251(11) -0.0061(9) C
C27 0.0954(14) 0.0502(8) 0.0333(7) -0.0319(17) 0.0235(15) -0.0170(12) C
C28 0.0633(11) 0.0513(9) 0.0636(10) 0.0189(15) 0.0515(16) -0.0066(15) C

loop_
_atom_site_label
_atom_site_fract_x
_atom_site_fract_y
_atom_site_fract_z
_atom_site_U_iso_or_equiv
_atom_site_thermal_displace_type
_atom_site_calc_flag
_atom_site_refinement_flags
_atom_site_type_symbol
Fe1 0.24927(2) 0.177563(13) 0.004082(9) 0.02744(9) Uani ? . Fe
O1 0.34518(16) 0.42176(8) -0.09239(6) 0.0410(5) Uani ? . O
O2 0.32422(17) 0.45345(8) 0.07687(6) 0.0476(6) Uani ? . O
C11 0.22586(18) 0.24555(10) -0.11051(7) 0.0307(5) Uani ? . C
C12 0.2445(2) 0.13119(10) -0.11557(7) 0.0365(6) Uani ? . C
C13 0.0917(2) 0.08288(11) -0.08049(9) 0.0422(6) Uani ? . C
C14 -0.0211(2) 0.16679(11) -0.05402(9) 0.0417(6) Uani ? . C
C15 0.06015(18) 0.26709(10) -0.07307(8) 0.0349(5) Uani ? . C
C16 0.34627(19) 0.32891(9) -0.14458(7) 0.0321(6) Uani ? . C
C17 0.2544(2) 0.35996(13) -0.23047(8) 0.0493(7) Uani ? . C
C18 0.5453(2) 0.29042(12) -0.14660(9) 0.0456(7) Uani ? . C
C21 0.32029(18) 0.26513(10) 0.10900(7) 0.0327(5) Uani ? . C
C22 0.48480(18) 0.24023(11) 0.07242(8) 0.0353(6) Uani ? . C
C23 0.5000(2) 0.12582(11) 0.06670(8) 0.0395(6) Uani ? . C
C24 0.3459(2) 0.07987(11) 0.10075(8) 0.0399(6) Uani ? . C
C25 0.2350(2) 0.16526(10) 0.12697(8) 0.0371(6) Uani ? . C
C26 0.2597(2) 0.37587(10) 0.13147(8) 0.0396(6) Uani ? . C
C27 0.3601(3) 0.40275(13) 0.21666(9) 0.0593(10) Uani ? . C
C28 0.0474(3) 0.38581(13) 0.12885(11) 0.0579(9) Uani ? . C
H1 0.425(3) 0.4522(16) -0.0951(12) 0.064(7) Uiso ? . H
H2 0.310(3) 0.4384(15) 0.0294(13) 0.061(5) Uiso ? . H
H12 0.341 0.094 -0.138 0.0457 Uiso ? . H
H13 0.070 0.008 -0.076 0.0508 Uiso ? . H
H14 -0.131 0.158 -0.028 0.0509 Uiso ? . H
H15 0.012 0.336 -0.063 0.0444 Uiso ? . H
H22 0.570 0.291 0.055 0.0448 Uiso ? . H
H23 0.596 0.088 0.044 0.0486 Uiso ? . H
H24 0.321 0.005 0.105 0.0491 Uiso ? . H
H25 0.124 0.157 0.152 0.0472 Uiso ? . H
H17a 0.254 0.300 -0.266 0.0586 Uiso ? . H
H17b 0.128 0.383 -0.228 0.0586 Uiso ? . H
H17c 0.324 0.417 -0.251 0.0586 Uiso ? . H
H18a 0.544 0.229 -0.181 0.0565 Uiso ? . H
H18b 0.617 0.346 -0.167 0.0565 Uiso ? . H
H18c 0.600 0.272 -0.093 0.0565 Uiso ? . H
H27a 0.322 0.353 0.255 0.0696 Uiso ? . H
H27b 0.493 0.398 0.217 0.0696 Uiso ? . H
H27c 0.328 0.474 0.231 0.0696 Uiso ? . H
H28a 0.004 0.335 0.165 0.0694 Uiso ? . H
H28b 0.017 0.456 0.145 0.0694 Uiso ? . H
H28c -0.012 0.373 0.075 0.0694 Uiso ? . H
Cp1 0.12022 0.17870 -0.08673 . . dum . .
Cp2 0.37720 0.17526 0.09517 . . dum . .

loop_
_atom_type_symbol
_atom_type_scat_dispersion_real
_atom_type_scat_dispersion_imag
_atom_type_scat_source
C 0.002 0.002 'International Tables Vol. IV Table 2.2B'
H 0.000 0.000 'International Tables Vol. IV Table 2.2B'
Fe 0.301 0.845 'International Tables Vol. IV Table 2.2B'
O 0.008 0.006 'International Tables Vol. IV Table 2.2B'

loop_
_geom_angle_atom_site_label_1
_geom_angle_atom_site_label_2
_geom_angle_atom_site_label_3
_geom_angle_site_symmetry_3
_geom_angle
_geom_angle_publ_flag
C11 Fe1 C12 . 40.85(5) yes
C11 Fe1 C13 . 68.95(5) no
C11 Fe1 C14 . 68.89(5) no
C11 Fe1 C15 . 40.74(5) no
C11 Fe1 C21 . 122.47(5) no
C11 Fe1 C22 . 107.99(5) no
C11 Fe1 C23 . 123.44(5) no
C11 Fe1 C24 . 159.41(6) no
C11 Fe1 C25 . 158.58(5) no
C12 Fe1 C13 . 40.99(6) no
C12 Fe1 C14 . 68.70(6) no
C12 Fe1 C15 . 68.42(5) no
C12 Fe1 C21 . 158.66(5) no
C12 Fe1 C22 . 122.88(6) no
C12 Fe1 C23 . 107.32(6) no
C12 Fe1 C24 . 122.78(5) no
C12 Fe1 C25 . 159.02(5) no
C13 Fe1 C14 . 40.70(6) no
C13 Fe1 C15 . 68.49(5) no
C13 Fe1 C21 . 158.97(6) no
C13 Fe1 C22 . 158.58(6) no
C13 Fe1 C23 . 121.87(6) no
C13 Fe1 C24 . 106.63(5) no
C13 Fe1 C25 . 122.40(6) no
C14 Fe1 C15 . 40.79(5) no
C14 Fe1 C21 . 122.89(6) no
C14 Fe1 C22 . 159.75(6) no
C14 Fe1 C23 . 157.58(6) no
C14 Fe1 C24 . 121.69(6) no
C14 Fe1 C25 . 106.89(6) no
C15 Fe1 C21 . 107.60(5) no
C15 Fe1 C22 . 123.91(5) no
C15 Fe1 C23 . 160.16(5) no
C15 Fe1 C24 . 158.12(6) no
C15 Fe1 C25 . 122.50(6) no
C21 Fe1 C22 . 40.66(5) no
C21 Fe1 C23 . 68.91(5) no
C21 Fe1 C24 . 68.87(5) no
C21 Fe1 C25 . 40.93(5) no
C22 Fe1 C23 . 40.87(6) no
C22 Fe1 C24 . 68.37(5) no
C22 Fe1 C25 . 68.29(5) no
C23 Fe1 C24 . 40.56(6) no
C23 Fe1 C25 . 68.49(6) no
C24 Fe1 C25 . 40.76(6) no
Cp1 Fe1 Cp2 . 179.39(5) no
C16 O1 H1 . 109.4(17) yes
C26 O2 H2 . 116.7(13) yes
Fe1 C11 C12 . 69.38(7) no
Fe1 C11 C15 . 69.67(7) no
Fe1 C11 C16 . 130.25(8) no
C12 C11 C15 . 107.44(11) yes
C12 C11 C16 . 126.97(12) yes
C15 C11 C16 . 125.39(11) yes
Fe1 C12 C11 . 69.77(7) no
Fe1 C12 C13 . 69.32(8) no
C11 C12 C13 . 108.14(12) yes
Fe1 C13 C12 . 69.69(7) no
Fe1 C13 C14 . 69.59(8) no
C12 C13 C14 . 107.97(11) yes
Fe1 C14 C13 . 69.70(8) no
Fe1 C14 C15 . 70.08(7) no
C13 C14 C15 . 108.12(13) yes
Fe1 C15 C11 . 69.59(7) no
Fe1 C15 C14 . 69.13(7) no
C11 C15 C14 . 108.33(12) yes
O1 C16 C11 . 106.36(10) yes
O1 C16 C17 . 108.32(10) yes
O1 C16 C18 . 110.37(11) yes
C11 C16 C17 . 108.86(11) yes
C11 C16 C18 . 112.21(10) yes
C17 C16 C18 . 110.57(11) yes
Fe1 C21 C22 . 69.73(7) no
Fe1 C21 C25 . 69.41(7) no
Fe1 C21 C26 . 130.31(9) no
C22 C21 C25 . 107.24(12) yes
C22 C21 C26 . 125.71(11) yes
C25 C21 C26 . 126.81(12) yes
Fe1 C22 C21 . 69.61(7) no
Fe1 C22 C23 . 69.50(7) no
C21 C22 C23 . 108.56(12) yes
Fe1 C23 C22 . 69.63(7) no
Fe1 C23 C24 . 69.71(8) no
C22 C23 C24 . 107.73(12) yes
Fe1 C24 C23 . 69.72(7) no
Fe1 C24 C25 . 69.51(7) no
C23 C24 C25 . 108.10(11) yes
Fe1 C25 C21 . 69.65(7) no
Fe1 C25 C24 . 69.73(7) no
C21 C25 C24 . 108.37(12) yes
O2 C26 C21 . 109.53(10) yes
O2 C26 C27 . 106.11(11) yes
O2 C26 C28 . 109.28(12) yes
C21 C26 C27 . 108.12(12) yes
C21 C26 C28 . 112.76(11) yes
C27 C26 C28 . 110.81(13) yes
O1 H1 O2 2_665 168.(2) yes
O2 H2 O1 . 164.(2) yes

loop_
_geom_bond_atom_site_label_1
_geom_bond_atom_site_label_2
_geom_bond_site_symmetry_1
_geom_bond_site_symmetry_2
_geom_bond_distance
_geom_bond_publ_flag
Fe1 C11 . . 2.0559(11) yes
Fe1 C12 . . 2.0506(12) yes
Fe1 C13 . . 2.0457(13) yes
Fe1 C14 . . 2.0443(14) yes
Fe1 C15 . . 2.0569(12) yes
Fe1 C21 . . 2.0501(12) yes
Fe1 C22 . . 2.0517(12) yes
Fe1 C23 . . 2.0500(13) yes
Fe1 C24 . . 2.0499(13) yes
Fe1 C25 . . 2.0469(13) yes
Fe1 Cp1 . . 1.6509(14) yes
Fe1 Cp2 . . 1.6514(14) yes
O1 C16 . . 1.4412(15) yes
O1 H1 . . 0.69(2) yes
O2 C26 . . 1.4370(16) yes
O2 H2 . . 0.80(2) yes
C11 C12 . . 1.4330(18) yes
C11 C15 . . 1.4316(19) yes
C11 C16 . . 1.5036(18) yes
C12 C13 . . 1.434(2) yes
C13 C14 . . 1.423(2) yes
C14 C15 . . 1.4291(19) yes
C16 C17 . . 1.5290(17) yes
C16 C18 . . 1.506(2) yes
C21 C22 . . 1.4249(19) yes
C21 C25 . . 1.4326(18) yes
C21 C26 . . 1.5057(18) yes
C22 C23 . . 1.4322(19) yes
C23 C24 . . 1.421(2) yes
C24 C25 . . 1.427(2) yes
C26 C27 . . 1.527(2) yes
C26 C28 . . 1.518(2) yes

loop_
_geom_contact_atom_site_label_1
_geom_contact_atom_site_label_2
_geom_contact_distance
_geom_contact_site_symmetry_2
_geom_contact_publ_flag
O1 O2 2.8407(15) . yes
O1 O2 2.8113(15) 2_665 yes
H1 O2 2.13(2) 2_665 no
H2 O1 2.07(2) . no

loop_
_geom_torsion_atom_site_label_1
_geom_torsion_atom_site_label_2
_geom_torsion_atom_site_label_3
_geom_torsion_atom_site_label_4
_geom_torsion
_geom_torsion_publ_flag
C15 C11 C12 C13 -0.60(10) no
C16 C11 C12 C13 -175.60(10) no
C12 C11 C15 C14 0.90(10) no
C16 C11 C15 C14 176.00(10) no
C12 C11 C16 O1 -150.90(10) no
C12 C11 C16 C17 92.60(10) no
C12 C11 C16 C18 -30.10(10) no
C15 C11 C16 O1 35.00(10) no
C15 C11 C16 C17 -81.50(10) no
C15 C11 C16 C18 155.80(10) no
C11 C12 C13 C14 0.10(10) no
C12 C13 C14 C15 0.40(10) no
C13 C14 C15 C11 -0.80(10) no
C25 C21 C22 C23 0.80(10) no
C26 C21 C22 C23 175.5(2) no
C22 C21 C25 C24 -0.60(10) no
C26 C21 C25 C24 -175.2(2) no
C22 C21 C26 O2 29.60(10) no
C22 C21 C26 C27 -85.60(10) no
C22 C21 C26 C28 151.5(2) no
C25 C21 C26 O2 -156.7(2) no
C25 C21 C26 C27 88.10(10) no
C25 C21 C26 C28 -34.80(10) no
C21 C22 C23 C24 -0.70(10) no
C22 C23 C24 C25 0.40(10) no
C23 C24 C25 C21 0.10(10) no
C21 Cp2 Cp1 C15 -1.20(10) no
C22 Cp2 Cp1 C11 -0.90(10) no
C23 Cp2 Cp1 C12 -1.30(10) no
C24 Cp2 Cp1 C13 -0.60(10) no
C25 Cp2 Cp1 C14 -1.10(10) no
C21 Cp2 Cp1 C11 70.80(10) no
C22 Cp2 Cp1 C12 71.10(10) no
C23 Cp2 Cp1 C13 71.00(10) no
C24 Cp2 Cp1 C14 71.00(10) no
C25 Cp2 Cp1 C15 71.00(10) no
C26 Cp2 Cp1 C16 70.20(10) no
